data_1504870
loop_
_publ_author_name
'Anderson, Brian J.'
'Guino-o, Marites A'
'Glueck, David S.'
'Golen, James A.'
'DiPasquale, Antonio G.'
'Liable-Sands, Louise M'
'Rheingold, Arnold L.'

_publ_section_title
;
 Platinum-catalyzed enantioselective tandem alkylation/arylation of
 primary phosphines. Asymmetric synthesis of P-stereogenic
 1-phosphaacenaphthenes.
;
_journal_issue 20
_journal_name_full 'Organic letters'
_journal_page_first 4425
_journal_page_last 4428
_journal_paper_doi 10.1021/ol801616s
_journal_volume 10
_journal_year 2008
_chemical_absolute_configuration ad
_chemical_formula_sum 'C17 H16 B P'
_chemical_formula_weight 262.08
_chemical_name_systematic
; 

 ? 

;
_space_group_IT_number 19
_symmetry_cell_setting orthorhombic
_symmetry_space_group_name_Hall 'P 2ac 2ab'
_symmetry_space_group_name_H-M 'P 21 21 21'
_atom_sites_solution_hydrogens geom
_atom_sites_solution_primary direct
_atom_sites_solution_secondary difmap
_audit_creation_method SHELXL-97
_cell_angle_alpha 90.00
_cell_angle_beta 90.00
_cell_angle_gamma 90.00
_cell_formula_units_Z 8
_cell_length_a 9.9633(10)
_cell_length_b 12.6914(12)
_cell_length_c 23.225(2)
_cell_measurement_reflns_used 5727
_cell_measurement_temperature 208(2)
_cell_measurement_theta_max 27.23
_cell_measurement_theta_min 2.38
_cell_volume 2936.8(5)
_computing_cell_refinement 'Bruker SMART'
_computing_data_collection 'Bruker SMART'
_computing_data_reduction 'Bruker SAINT'
_computing_molecular_graphics 'Bruker SHELXTL'
_computing_publication_material 'Bruker SHELXTL'
_computing_structure_refinement 'SHELXL-97 (Sheldrick, 1997)'
_computing_structure_solution 'SHELXS-97 (Sheldrick, 1990)'
_diffrn_ambient_temperature 208(2)
_diffrn_measured_fraction_theta_full 0.995
_diffrn_measured_fraction_theta_max 0.995
_diffrn_measurement_device_type 'CCD area detector'
_diffrn_measurement_method 'phi and omega scans'
_diffrn_radiation_monochromator graphite
_diffrn_radiation_source 'fine-focus sealed tube'
_diffrn_radiation_type MoK\a
_diffrn_radiation_wavelength 0.71073
_diffrn_reflns_av_R_equivalents 0.0464
_diffrn_reflns_av_sigmaI/netI 0.0597
_diffrn_reflns_limit_h_max 11
_diffrn_reflns_limit_h_min -12
_diffrn_reflns_limit_k_max 15
_diffrn_reflns_limit_k_min -15
_diffrn_reflns_limit_l_max 28
_diffrn_reflns_limit_l_min -28
_diffrn_reflns_number 14126
_diffrn_reflns_theta_full 25.00
_diffrn_reflns_theta_max 26.00
_diffrn_reflns_theta_min 1.75
_exptl_absorpt_coefficient_mu 0.169
_exptl_absorpt_correction_T_max 0.9866
_exptl_absorpt_correction_T_min 0.9462
_exptl_absorpt_correction_type multi-scan
_exptl_absorpt_process_details SADABS
_exptl_crystal_colour colorless
_exptl_crystal_density_diffrn 1.186
_exptl_crystal_density_method 'not measured'
_exptl_crystal_description plate
_exptl_crystal_F_000 1104
_exptl_crystal_size_max 0.33
_exptl_crystal_size_mid 0.30
_exptl_crystal_size_min 0.08
_refine_diff_density_max 0.296
_refine_diff_density_min -0.174
_refine_diff_density_rms 0.036
_refine_ls_abs_structure_details 'Flack H D (1983), Acta Cryst. A39, 876-881'
_refine_ls_abs_structure_Flack -0.04(9)
_refine_ls_extinction_method none
_refine_ls_goodness_of_fit_ref 1.011
_refine_ls_hydrogen_treatment mixed
_refine_ls_matrix_type full
_refine_ls_number_parameters 367
_refine_ls_number_reflns 5633
_refine_ls_number_restraints 0
_refine_ls_restrained_S_all 1.011
_refine_ls_R_factor_all 0.0643
_refine_ls_R_factor_gt 0.0438
_refine_ls_shift/su_max 0.016
_refine_ls_shift/su_mean 0.002
_refine_ls_structure_factor_coef Fsqd
_refine_ls_weighting_details 'calc w=1/[\s^2^(Fo^2^)+(0.0500P)^2^+0.0800P] where P=(Fo^2^+2Fc^2^)/3'
_refine_ls_weighting_scheme calc
_refine_ls_wR_factor_gt 0.0974
_refine_ls_wR_factor_ref 0.1097
_reflns_number_gt 4358
_reflns_number_total 5633
_reflns_threshold_expression >2sigma(I)
_cod_data_source_file ol801616s_si_002.cif
_cod_data_source_block glu271
_cod_depositor_comments
;
The following automatic conversions were performed:

'_symmetry_cell_setting' value 'Orthorhombic' changed to
'orthorhombic' according to
/home/saulius/struct/CIF-dictionaries/cif_core.dic dictionary named
'cif_core.dic' version 2.4.1 from 2010-06-29.

Automatic conversion script
Id: cif_fix_values 1715 2011-07-08 13:25:40Z adriana 
;
_cod_original_cell_volume 2936.7(5)
_cod_original_sg_symbol_H-M P2(1)2(1)2(1)
_cod_database_code 1504870

loop_
_symmetry_equiv_pos_as_xyz
'x, y, z'
'-x+1/2, -y, z+1/2'
'-x, y+1/2, -z+1/2'
'x+1/2, -y+1/2, -z'

loop_
_atom_site_label
_atom_site_type_symbol
_atom_site_fract_x
_atom_site_fract_y
_atom_site_fract_z
_atom_site_U_iso_or_equiv
_atom_site_adp_type
_atom_site_occupancy
_atom_site_symmetry_multiplicity
_atom_site_calc_flag
_atom_site_refinement_flags
P1 P 0.70010(7) 0.70475(6) 0.82209(3) 0.04255(18) Uani 1 1 d .
P1' P 0.58901(8) 0.26169(6) 0.94013(3) 0.0469(2) Uani 1 1 d .
B1 B 0.8223(4) 0.7635(3) 0.76742(14) 0.0523(9) Uani 1 1 d .
B1' B 0.5094(5) 0.1421(4) 0.9032(2) 0.0714(12) Uani 1 1 d .
C1 C 0.6277(3) 0.5762(2) 0.79954(14) 0.0563(8) Uani 1 1 d .
H1A H 0.6647 0.5544 0.7623 0.068 Uiso 1 1 calc R
H1B H 0.6480 0.5216 0.8281 0.068 Uiso 1 1 calc R
C1' C 0.6393(3) 0.2456(2) 1.01610(12) 0.0510(7) Uani 1 1 d .
H1'A H 0.6106 0.1767 1.0306 0.061 Uiso 1 1 calc R
H1'B H 0.7370 0.2509 1.0199 0.061 Uiso 1 1 calc R
C2 C 0.4784(3) 0.5928(2) 0.79501(11) 0.0444(7) Uani 1 1 d .
C2' C 0.5716(3) 0.3328(2) 1.04941(11) 0.0455(7) Uani 1 1 d .
C3 C 0.3861(3) 0.5219(2) 0.77637(12) 0.0519(8) Uani 1 1 d .
H3A H 0.4128 0.4544 0.7644 0.062 Uiso 1 1 calc R
C3' C 0.5830(3) 0.3543(3) 1.10680(13) 0.0597(8) Uani 1 1 d .
H3'A H 0.6413 0.3145 1.1300 0.072 Uiso 1 1 calc R
C4 C 0.2494(4) 0.5512(3) 0.77526(13) 0.0624(9) Uani 1 1 d .
H4A H 0.1861 0.5025 0.7614 0.075 Uiso 1 1 calc R
C4' C 0.5065(4) 0.4368(3) 1.13089(15) 0.0713(10) Uani 1 1 d .
H4'A H 0.5149 0.4508 1.1705 0.086 Uiso 1 1 calc R
C5 C 0.2052(3) 0.6481(3) 0.79371(13) 0.0600(8) Uani 1 1 d .
H5A H 0.1130 0.6640 0.7938 0.072 Uiso 1 1 calc R
C5' C 0.4208(4) 0.4969(3) 1.09890(14) 0.0647(9) Uani 1 1 d .
H5'A H 0.3707 0.5508 1.1165 0.078 Uiso 1 1 calc R
C6 C 0.2994(3) 0.7233(2) 0.81237(11) 0.0473(7) Uani 1 1 d .
C6' C 0.4076(3) 0.4780(2) 1.03908(13) 0.0513(7) Uani 1 1 d .
C7 C 0.2677(3) 0.8277(3) 0.83018(12) 0.0564(8) Uani 1 1 d .
H7A H 0.1775 0.8494 0.8314 0.068 Uiso 1 1 calc R
C7' C 0.3242(3) 0.5345(2) 1.00098(16) 0.0607(9) Uani 1 1 d .
H7'A H 0.2715 0.5900 1.0154 0.073 Uiso 1 1 calc R
C8 C 0.3660(3) 0.8964(2) 0.84550(12) 0.0517(8) Uani 1 1 d .
H8A H 0.3425 0.9652 0.8565 0.062 Uiso 1 1 calc R
C8' C 0.3181(3) 0.5110(2) 0.94410(16) 0.0602(9) Uani 1 1 d .
H8'A H 0.2620 0.5508 0.9199 0.072 Uiso 1 1 calc R
C9 C 0.5040(3) 0.8664(2) 0.84530(11) 0.0465(7) Uani 1 1 d .
H9A H 0.5709 0.9147 0.8562 0.056 Uiso 1 1 calc R
C9' C 0.3949(3) 0.4272(2) 0.92043(13) 0.0518(8) Uani 1 1 d .
H9'A H 0.3892 0.4109 0.8810 0.062 Uiso 1 1 calc R
C10 C 0.5374(3) 0.7663(2) 0.82902(10) 0.0400(6) Uani 1 1 d .
C10' C 0.4774(3) 0.3706(2) 0.95594(12) 0.0424(6) Uani 1 1 d .
C11 C 0.4372(3) 0.6950(2) 0.81268(10) 0.0378(6) Uani 1 1 d .
C11' C 0.4850(3) 0.3953(2) 1.01508(12) 0.0414(6) Uani 1 1 d .
C12 C 0.7678(3) 0.6891(2) 0.89399(11) 0.0408(6) Uani 1 1 d .
C12' C 0.7324(3) 0.3174(2) 0.90331(12) 0.0442(7) Uani 1 1 d .
C13 C 0.9030(3) 0.7136(2) 0.90382(12) 0.0490(7) Uani 1 1 d .
H13A H 0.9562 0.7399 0.8737 0.059 Uiso 1 1 calc R
C13' C 0.7617(3) 0.2887(3) 0.84734(13) 0.0576(8) Uani 1 1 d .
H13B H 0.7073 0.2397 0.8279 0.069 Uiso 1 1 calc R
C14 C 0.9579(3) 0.6990(3) 0.95756(14) 0.0643(9) Uani 1 1 d .
H14A H 1.0489 0.7149 0.9639 0.077 Uiso 1 1 calc R
C14' C 0.8725(3) 0.3329(3) 0.81986(15) 0.0693(10) Uani 1 1 d .
H14B H 0.8925 0.3136 0.7818 0.083 Uiso 1 1 calc R
C15 C 0.8802(4) 0.6611(3) 1.00230(14) 0.0725(11) Uani 1 1 d .
H15A H 0.9182 0.6517 1.0390 0.087 Uiso 1 1 calc R
C15' C 0.9520(3) 0.4037(3) 0.84750(16) 0.0663(9) Uani 1 1 d .
H15B H 1.0263 0.4330 0.8284 0.080 Uiso 1 1 calc R
C16 C 0.7469(4) 0.6373(3) 0.99305(13) 0.0671(10) Uani 1 1 d .
H16A H 0.6940 0.6118 1.0236 0.081 Uiso 1 1 calc R
C16' C 0.9243(3) 0.4328(2) 0.90358(15) 0.0571(8) Uani 1 1 d .
H16B H 0.9799 0.4813 0.9227 0.069 Uiso 1 1 calc R
C17 C 0.6903(3) 0.6506(2) 0.93904(12) 0.0525(7) Uani 1 1 d .
H17A H 0.5997 0.6336 0.9329 0.063 Uiso 1 1 calc R
C17' C 0.8145(3) 0.3902(2) 0.93130(13) 0.0493(7) Uani 1 1 d .
H17B H 0.7949 0.4104 0.9693 0.059 Uiso 1 1 calc R
H1H H 0.431(4) 0.111(3) 0.9314(14) 0.081(11) Uiso 1 1 d .
H1E H 0.763(3) 0.778(2) 0.7290(12) 0.059(8) Uiso 1 1 d .
H1D H 0.890(3) 0.700(3) 0.7594(13) 0.079(10) Uiso 1 1 d .
H1G H 0.473(3) 0.171(2) 0.8588(13) 0.062(9) Uiso 1 1 d .
H1C H 0.871(3) 0.840(2) 0.7869(12) 0.063(9) Uiso 1 1 d .
H1F H 0.584(4) 0.091(3) 0.9000(17) 0.113(15) Uiso 1 1 d .

loop_
_atom_site_aniso_label
_atom_site_aniso_U_11
_atom_site_aniso_U_22
_atom_site_aniso_U_33
_atom_site_aniso_U_23
_atom_site_aniso_U_13
_atom_site_aniso_U_12
P1 0.0342(3) 0.0507(4) 0.0427(3) -0.0031(3) 0.0021(3) 0.0032(3)
P1' 0.0435(4) 0.0398(4) 0.0574(4) -0.0024(3) 0.0064(4) -0.0011(3)
B1 0.041(2) 0.070(2) 0.0452(18) 0.0057(18) 0.0061(16) 0.0023(19)
B1' 0.065(3) 0.054(2) 0.095(3) -0.024(2) 0.007(3) -0.011(2)
C1 0.0535(19) 0.0550(18) 0.0603(18) -0.0136(15) -0.0030(16) 0.0100(15)
C1' 0.0467(16) 0.0443(15) 0.0620(17) 0.0138(15) 0.0023(14) 0.0060(14)
C2 0.0457(17) 0.0494(17) 0.0382(14) -0.0037(13) 0.0010(13) -0.0047(14)
C2' 0.0421(16) 0.0442(15) 0.0502(16) 0.0057(13) 0.0026(14) -0.0077(13)
C3 0.064(2) 0.0488(17) 0.0426(15) -0.0030(13) 0.0008(16) -0.0161(16)
C3' 0.0549(19) 0.070(2) 0.0540(18) 0.0057(16) -0.0068(17) -0.0060(18)
C4 0.058(2) 0.077(2) 0.0522(17) -0.0038(17) 0.0018(16) -0.0257(19)
C4' 0.082(3) 0.076(2) 0.056(2) -0.0087(18) 0.008(2) -0.009(2)
C5 0.0383(17) 0.083(2) 0.0589(18) 0.0060(18) -0.0012(16) -0.0065(18)
C5' 0.068(2) 0.0582(19) 0.068(2) -0.0158(17) 0.017(2) -0.0026(19)
C6 0.0424(15) 0.0585(18) 0.0408(14) 0.0030(13) 0.0000(14) -0.0012(15)
C6' 0.0444(16) 0.0419(15) 0.0676(19) -0.0021(14) 0.0116(16) -0.0048(15)
C7 0.0492(18) 0.068(2) 0.0524(17) 0.0020(16) -0.0012(16) 0.0159(16)
C7' 0.049(2) 0.0446(17) 0.088(2) 0.0079(17) 0.0111(19) 0.0056(15)
C8 0.0597(19) 0.0453(16) 0.0502(16) -0.0009(14) 0.0041(15) 0.0170(16)
C8' 0.0427(17) 0.0557(18) 0.082(2) 0.0244(18) 0.0000(18) 0.0046(15)
C9 0.0506(18) 0.0464(16) 0.0425(15) -0.0006(13) 0.0043(14) 0.0040(14)
C9' 0.0439(17) 0.0597(19) 0.0518(17) 0.0128(14) 0.0033(15) -0.0035(15)
C10 0.0419(14) 0.0414(15) 0.0366(13) -0.0027(12) 0.0028(12) -0.0010(12)
C10' 0.0352(14) 0.0404(14) 0.0515(16) 0.0049(12) 0.0064(13) -0.0040(12)
C11 0.0377(14) 0.0429(14) 0.0328(12) 0.0027(11) 0.0017(12) 0.0002(13)
C11' 0.0372(15) 0.0365(14) 0.0505(15) 0.0065(12) 0.0047(13) -0.0046(13)
C12 0.0422(16) 0.0390(14) 0.0412(14) -0.0031(12) 0.0005(12) 0.0059(12)
C12' 0.0404(16) 0.0388(15) 0.0532(16) -0.0009(13) 0.0038(13) 0.0048(12)
C13 0.0469(16) 0.0479(16) 0.0522(15) -0.0063(14) -0.0028(14) 0.0008(15)
C13' 0.0482(18) 0.065(2) 0.0593(17) -0.0105(16) 0.0100(15) 0.0042(16)
C14 0.060(2) 0.0653(19) 0.068(2) -0.0134(18) -0.0216(18) 0.0036(18)
C14' 0.064(2) 0.081(2) 0.063(2) -0.0036(19) 0.0204(19) 0.006(2)
C15 0.094(3) 0.076(2) 0.0474(18) -0.0073(18) -0.020(2) 0.020(2)
C15' 0.052(2) 0.063(2) 0.084(2) 0.0163(19) 0.0209(19) 0.0037(17)
C16 0.087(3) 0.069(2) 0.0450(17) 0.0057(16) 0.0114(19) 0.022(2)
C16' 0.0513(19) 0.0420(16) 0.078(2) 0.0067(15) 0.0016(19) -0.0011(15)
C17 0.0531(17) 0.0511(17) 0.0534(16) 0.0036(14) 0.0090(16) 0.0045(15)
C17' 0.0533(18) 0.0403(15) 0.0544(16) 0.0007(14) 0.0055(16) 0.0030(14)

loop_
_atom_type_symbol
_atom_type_description
_atom_type_scat_dispersion_real
_atom_type_scat_dispersion_imag
_atom_type_scat_source
C C 0.0033 0.0016 'International Tables Vol C Tables 4.2.6.8 and 6.1.1.4'
H H 0.0000 0.0000 'International Tables Vol C Tables 4.2.6.8 and 6.1.1.4'
B B 0.0013 0.0007 'International Tables Vol C Tables 4.2.6.8 and 6.1.1.4'
P P 0.1023 0.0942 'International Tables Vol C Tables 4.2.6.8 and 6.1.1.4'

loop_
_geom_angle_atom_site_label_1
_geom_angle_atom_site_label_2
_geom_angle_atom_site_label_3
_geom_angle
C10 P1 C12 107.43(12)
C10 P1 C1 93.24(13)
C12 P1 C1 107.92(14)
C10 P1 B1 117.51(15)
C12 P1 B1 114.71(15)
C1 P1 B1 113.75(17)
C12' P1' C10' 106.38(12)
C12' P1' C1' 106.32(13)
C10' P1' C1' 93.27(13)
C12' P1' B1' 115.18(18)
C10' P1' B1' 116.19(19)
C1' P1' B1' 116.9(2)
P1 B1 H1E 105.6(15)
P1 B1 H1D 102.7(17)
H1E B1 H1D 109(2)
P1 B1 H1C 109.2(14)
H1E B1 H1C 114(2)
H1D B1 H1C 115(2)
P1' B1' H1H 108.6(17)
P1' B1' H1G 106.0(15)
H1H B1' H1G 115(2)
P1' B1' H1F 104(2)
H1H B1' H1F 110(3)
H1G B1' H1F 112(3)
C2 C1 P1 106.3(2)
C2 C1 H1A 110.5
P1 C1 H1A 110.5
C2 C1 H1B 110.5
P1 C1 H1B 110.5
H1A C1 H1B 108.7
C2' C1' P1' 106.74(18)
C2' C1' H1'A 110.4
P1' C1' H1'A 110.4
C2' C1' H1'B 110.4
P1' C1' H1'B 110.4
H1'A C1' H1'B 108.6
C3 C2 C11 120.0(3)
C3 C2 C1 126.8(3)
C11 C2 C1 113.2(3)
C3' C2' C11' 119.2(3)
C3' C2' C1' 127.6(3)
C11' C2' C1' 113.2(2)
C2 C3 C4 119.1(3)
C2 C3 H3A 120.5
C4 C3 H3A 120.5
C2' C3' C4' 119.4(3)
C2' C3' H3'A 120.3
C4' C3' H3'A 120.3
C5 C4 C3 122.6(3)
C5 C4 H4A 118.7
C3 C4 H4A 118.7
C5' C4' C3' 122.5(3)
C5' C4' H4'A 118.8
C3' C4' H4'A 118.8
C4 C5 C6 119.3(3)
C4 C5 H5A 120.4
C6 C5 H5A 120.4
C4' C5' C6' 119.8(3)
C4' C5' H5'A 120.1
C6' C5' H5'A 120.1
C5 C6 C11 118.4(3)
C5 C6 C7 124.9(3)
C11 C6 C7 116.6(3)
C7' C6' C5' 125.7(3)
C7' C6' C11' 116.8(3)
C5' C6' C11' 117.5(3)
C8 C7 C6 120.9(3)
C8 C7 H7A 119.5
C6 C7 H7A 119.5
C8' C7' C6' 121.7(3)
C8' C7' H7'A 119.1
C6' C7' H7'A 119.1
C7 C8 C9 121.5(3)
C7 C8 H8A 119.2
C9 C8 H8A 119.2
C7' C8' C9' 121.1(3)
C7' C8' H8'A 119.4
C9' C8' H8'A 119.4
C10 C9 C8 118.9(3)
C10 C9 H9A 120.6
C8 C9 H9A 120.6
C10' C9' C8' 118.9(3)
C10' C9' H9'A 120.5
C8' C9' H9'A 120.6
C9 C10 C11 120.2(3)
C9 C10 P1 130.2(2)
C11 C10 P1 109.62(18)
C9' C10' C11' 120.2(3)
C9' C10' P1' 130.3(2)
C11' C10' P1' 109.5(2)
C10 C11 C6 121.8(2)
C10 C11 C2 117.5(2)
C6 C11 C2 120.6(3)
C10' C11' C2' 117.2(2)
C10' C11' C6' 121.2(3)
C2' C11' C6' 121.6(3)
C17 C12 C13 119.3(3)
C17 C12 P1 121.7(2)
C13 C12 P1 118.9(2)
C13' C12' C17' 119.3(3)
C13' C12' P1' 120.6(2)
C17' C12' P1' 120.1(2)
C14 C13 C12 120.0(3)
C14 C13 H13A 120.0
C12 C13 H13A 120.0
C12' C13' C14' 119.5(3)
C12' C13' H13B 120.3
C14' C13' H13B 120.3
C13 C14 C15 120.4(3)
C13 C14 H14A 119.8
C15 C14 H14A 119.8
C15' C14' C13' 120.8(3)
C15' C14' H14B 119.6
C13' C14' H14B 119.6
C16 C15 C14 119.9(3)
C16 C15 H15A 120.0
C14 C15 H15A 120.0
C14' C15' C16' 120.4(3)
C14' C15' H15B 119.8
C16' C15' H15B 119.8
C15 C16 C17 120.4(3)
C15 C16 H16A 119.8
C17 C16 H16A 119.8
C17' C16' C15' 119.6(3)
C17' C16' H16B 120.2
C15' C16' H16B 120.2
C12 C17 C16 119.9(3)
C12 C17 H17A 120.0
C16 C17 H17A 120.0
C16' C17' C12' 120.5(3)
C16' C17' H17B 119.8
C12' C17' H17B 119.8

loop_
_geom_bond_atom_site_label_1
_geom_bond_atom_site_label_2
_geom_bond_distance
P1 C10 1.807(3)
P1 C12 1.812(3)
P1 C1 1.859(3)
P1 B1 1.911(3)
P1' C12' 1.809(3)
P1' C10' 1.812(3)
P1' C1' 1.845(3)
P1' B1' 1.915(4)
B1 H1E 1.08(3)
B1 H1D 1.07(3)
B1 H1C 1.17(3)
B1' H1H 1.10(3)
B1' H1G 1.15(3)
B1' H1F 0.99(4)
C1 C2 1.505(4)
C1 H1A 0.9800
C1 H1B 0.9800
C1' C2' 1.509(4)
C1' H1'A 0.9800
C1' H1'B 0.9800
C2 C3 1.357(4)
C2 C11 1.421(4)
C2' C3' 1.365(4)
C2' C11' 1.417(4)
C3 C4 1.412(5)
C3 H3A 0.9400
C3' C4' 1.410(5)
C3' H3'A 0.9400
C4 C5 1.375(5)
C4 H4A 0.9400
C4' C5' 1.366(5)
C4' H4'A 0.9400
C5 C6 1.406(4)
C5 H5A 0.9400
C5' C6' 1.416(4)
C5' H5'A 0.9400
C6 C11 1.420(4)
C6 C7 1.423(4)
C6' C7' 1.410(4)
C6' C11' 1.417(4)
C7 C8 1.359(4)
C7 H7A 0.9400
C7' C8' 1.356(5)
C7' H7'A 0.9400
C8 C9 1.427(4)
C8 H8A 0.9400
C8' C9' 1.421(4)
C8' H8'A 0.9400
C9 C10 1.367(4)
C9 H9A 0.9400
C9' C10' 1.367(4)
C9' H9'A 0.9400
C10 C11 1.401(3)
C10' C11' 1.411(4)
C12 C17 1.389(4)
C12 C13 1.401(4)
C12' C13' 1.381(4)
C12' C17' 1.395(4)
C13 C14 1.375(4)
C13 H13A 0.9400
C13' C14' 1.393(4)
C13' H13B 0.9400
C14 C15 1.382(5)
C14 H14A 0.9400
C14' C15' 1.359(5)
C14' H14B 0.9400
C15 C16 1.380(5)
C15 H15A 0.9400
C15' C16' 1.382(4)
C15' H15B 0.9400
C16 C17 1.385(4)
C16 H16A 0.9400
C16' C17' 1.380(4)
C16' H16B 0.9400
C17 H17A 0.9400
C17' H17B 0.9400
